data_1521969
loop_
_publ_author_name
'Soria, D. B.'
'Piro, O. E.'
'Castellano, E. E.'
'Aymonino, P. J.'

_publ_section_title
;
 Crystal and molecular structure determination, TGA, DTA, and infrared and
 Raman spectra of rubidium nitroprusside monohydrate, Rb~2~[Fe(CN)~5~NO]
 . (H~2~O)
;
_journal_issue 1
_journal_name_full 'Journal of Chemical Crystallography'
_journal_page_first 75
_journal_page_last 80
_journal_paper_doi 10.1023/A:1009575415668
_journal_volume 29
_journal_year 1999
_chemical_formula_sum 'C5 H2 Fe N6 O2 Rb2'
_chemical_name_systematic 'Rb2 (Fe (C N)5 N O) (H2 O)'
_space_group_IT_number 15
_symmetry_space_group_name_Hall '-C 2yc'
_symmetry_space_group_name_H-M 'C 1 2/c 1'
_cell_angle_alpha 90
_cell_angle_beta 110.94
_cell_angle_gamma 90
_cell_formula_units_Z 8
_cell_length_a 13.987
_cell_length_b 10.241
_cell_length_c 18.151
_cell_volume 2428.251
_citation_journal_id_ASTM JCCYEV
_cod_data_source_file Soria_JCCYEV_1999_67.cif
_cod_data_source_block C5H2Fe1N6O2Rb2
_cod_original_formula_sum 'C5 H2 Fe1 N6 O2 Rb2'
_cod_database_code 1521969

loop_
_symmetry_equiv_pos_as_xyz
x,y,z
-x,y,-z+1/2
-x,-y,-z
x,-y,z-1/2
x+1/2,y+1/2,z
-x+1/2,y+1/2,-z+1/2
-x+1/2,-y+1/2,-z
x+1/2,-y+1/2,z-1/2

loop_
_atom_site_label
_atom_site_type_symbol
_atom_site_fract_x
_atom_site_fract_y
_atom_site_fract_z
_atom_site_occupancy
_atom_site_U_iso_or_equiv
O1 O-2 0.5648 0.8152 0.4411 1 0.0
Fe1 Fe+2 0.6997 -0.0528 0.5709 1 0.0
C2 C+2 0.6111 -0.0496 0.6322 1 0.0
N2 N-3 0.863 -0.0448 0.4941 1 0.0
H2 H+1 0.8747 0.1983 0.3006 1 0.0
C5 C+2 0.6464 0.1145 0.524 1 0.0
C4 C+2 0.7658 0.7957 0.6339 1 0.0
N1 N+3 0.6191 0.8646 0.496 1 0.0
H1 H+1 0.874 0.1958 0.3791 1 0.0
Rb1 Rb+1 0.0375 0.1066 0.6254 1 0.0
C1 C+2 0.8035 -0.0473 0.5233 1 0.0
N3 N-3 0.5573 -0.0562 0.6667 1 0.0
N5 N-3 0.8011 0.7063 0.6706 1 0.0
C3 C+2 0.7971 0.0523 0.6525 1 0.0
N4 N-3 0.8558 0.1183 0.6975 1 0.0
N6 N-3 0.6129 0.2106 0.4949 1 0.0
Rb2 Rb+1 0.6658 0.0831 0.341 1 0.0
O2 O-2 0.8679 0.1537 0.3372 1 0.0
